data_4340792
loop_
_publ_author_name
'Cabeza, Javier A.'
'Garc\'ia-\'Alvarez, Pablo'
'P\'erez-Carre\~no, Enrique'
'Polo, Diego'

_publ_section_title
;
 Conversion of a Monodentate Amidinate-Germylene Ligand into Chelating
 Imine-Germanate Ligands (on Mononuclear Manganese Complexes).
;
_journal_issue 16
_journal_name_full 'Inorganic chemistry'
_journal_page_first 8735
_journal_page_last 8741
_journal_paper_doi 10.1021/ic501418p
_journal_volume 53
_journal_year 2014
_chemical_formula_moiety 'C22 H31 Ge Mn N2 O4'
_chemical_formula_sum 'C22 H31 Ge Mn N2 O4'
_chemical_formula_weight 515.02
_space_group_IT_number 33
_space_group_name_Hall 'P 2c -2n'
_symmetry_cell_setting orthorhombic
_symmetry_space_group_name_Hall 'P 2c -2n'
_symmetry_space_group_name_H-M 'P n a 21'
_atom_sites_solution_hydrogens geom
_atom_sites_solution_primary direct
_atom_sites_solution_secondary difmap
_audit_creation_method SHELXL-97
_cell_angle_alpha 90.00
_cell_angle_beta 90.00
_cell_angle_gamma 90.00
_cell_formula_units_Z 4
_cell_length_a 17.098(4)
_cell_length_b 14.182(2)
_cell_length_c 9.9035(19)
_cell_measurement_reflns_used 433
_cell_measurement_temperature 123(2)
_cell_measurement_theta_max 50.6230
_cell_measurement_theta_min 5.1580
_cell_volume 2401.4(8)
_computing_cell_refinement
;
CrysAlisPro, Agilent Technologies,
Version 1.171.36.28 (release 01-02-2013 CrysAlis171 .NET)
(compiled Feb  1 2013,16:14:44)
;
_computing_data_collection
;
CrysAlisPro, Agilent Technologies,
Version 1.171.36.28 (release 01-02-2013 CrysAlis171 .NET)
(compiled Feb  1 2013,16:14:44)
;
_computing_data_reduction
;
CrysAlisPro, Agilent Technologies,
Version 1.171.36.28 (release 01-02-2013 CrysAlis171 .NET)
(compiled Feb  1 2013,16:14:44)
;
_computing_molecular_graphics 'MERCUY CSD 3.1 (Build RC5)'
_computing_publication_material 'SHELXL-97 (Sheldrick, 2008)'
_computing_structure_refinement 'SHELXL-97 (Sheldrick, 2008)'
_computing_structure_solution 'SIR-97 (Giacovazzo, 1999)'
_diffrn_ambient_temperature 123(10)
_diffrn_measured_fraction_theta_full 0.995
_diffrn_measured_fraction_theta_max 0.996
_diffrn_measurement_device_type 'Xcalibur, Ruby, Gemini'
_diffrn_radiation_monochromator graphite
_diffrn_radiation_source 'Enhance (Cu) X-ray Source'
_diffrn_radiation_type CuK\a
_diffrn_radiation_wavelength 1.54180
_diffrn_reflns_av_R_equivalents 0.0000
_diffrn_reflns_av_sigmaI/netI 0.2997
_diffrn_reflns_limit_h_max 20
_diffrn_reflns_limit_h_min 0
_diffrn_reflns_limit_k_max 16
_diffrn_reflns_limit_k_min 0
_diffrn_reflns_limit_l_max 7
_diffrn_reflns_limit_l_min -11
_diffrn_reflns_number 2792
_diffrn_reflns_theta_full 64.97
_diffrn_reflns_theta_max 64.97
_diffrn_reflns_theta_min 4.05
_exptl_absorpt_coefficient_mu 6.055
_exptl_absorpt_correction_T_max 0.2729
_exptl_absorpt_correction_T_min 0.0926
_exptl_absorpt_correction_type refdelf
_exptl_absorpt_process_details
;
Parkin S,Moezzi B & Hope H, (1995) J. Appl. Cryst. 28, 53-56
Cubic fit to sin(theta)/lambda - 24 parameters
;
_exptl_crystal_colour colourless
_exptl_crystal_density_diffrn 1.424
_exptl_crystal_density_method 'not measured'
_exptl_crystal_description fragment
_exptl_crystal_F_000 1064
_exptl_crystal_size_max 0.1165
_exptl_crystal_size_mid 0.0754
_exptl_crystal_size_min 0.0361
_refine_diff_density_max 0.645
_refine_diff_density_min -0.573
_refine_diff_density_rms 0.107
_refine_ls_abs_structure_details 'Flack H D (1983), Acta Cryst. A39, 876-881'
_refine_ls_abs_structure_Flack 0.00
_refine_ls_extinction_method none
_refine_ls_goodness_of_fit_ref 0.957
_refine_ls_hydrogen_treatment constr
_refine_ls_matrix_type full
_refine_ls_number_parameters 268
_refine_ls_number_reflns 2792
_refine_ls_number_restraints 1
_refine_ls_restrained_S_all 0.957
_refine_ls_R_factor_all 0.1812
_refine_ls_R_factor_gt 0.0923
_refine_ls_shift/su_max 0.000
_refine_ls_shift/su_mean 0.000
_refine_ls_structure_factor_coef Fsqd
_refine_ls_weighting_details 'calc w=1/[\s^2^(Fo^2^)+(0.0000P)^2^+0.0000P] where P=(Fo^2^+2Fc^2^)/3'
_refine_ls_weighting_scheme calc
_refine_ls_wR_factor_gt 0.1903
_refine_ls_wR_factor_ref 0.2904
_reflns_number_gt 1128
_reflns_number_total 2792
_reflns_threshold_expression >2sigma(I)
_cod_data_source_file ic501418p_si_002.cif
_cod_data_source_block gmn13078_dp446
_cod_depositor_comments 'Adding full bibliography for 4340791--4340795.cif.'
_cod_database_code 4340792

loop_
_symmetry_equiv_pos_as_xyz
'x, y, z'
'-x, -y, z+1/2'
'-x+1/2, y+1/2, z+1/2'
'x+1/2, -y+1/2, z'

loop_
_atom_site_label
_atom_site_type_symbol
_atom_site_fract_x
_atom_site_fract_y
_atom_site_fract_z
_atom_site_U_iso_or_equiv
_atom_site_adp_type
_atom_site_occupancy
_atom_site_symmetry_multiplicity
_atom_site_calc_flag
_atom_site_refinement_flags
C15 C 0.4681(18) 0.4506(16) -0.124(4) 0.088(5) Uani 1 1 d .
H15A H 0.4526 0.5167 -0.1133 0.131 Uiso 1 1 calc R
H15B H 0.5225 0.4475 -0.1550 0.131 Uiso 1 1 calc R
H15C H 0.4632 0.4179 -0.0373 0.131 Uiso 1 1 calc R
C16 C 0.476(2) 0.3525(19) -0.324(3) 0.088(5) Uani 1 1 d .
H16A H 0.4509 0.3032 -0.3780 0.131 Uiso 1 1 calc R
H16B H 0.5169 0.3244 -0.2674 0.131 Uiso 1 1 calc R
H16C H 0.4996 0.3995 -0.3842 0.131 Uiso 1 1 calc R
C17 C 0.3703(18) 0.4784(17) -0.306(3) 0.088(5) Uani 1 1 d .
H17A H 0.3393 0.5154 -0.2421 0.131 Uiso 1 1 calc R
H17B H 0.3355 0.4500 -0.3736 0.131 Uiso 1 1 calc R
H17C H 0.4081 0.5196 -0.3514 0.131 Uiso 1 1 calc R
C14 C 0.4132(16) 0.4016(16) -0.232(3) 0.075(8) Uani 1 1 d .
C18 C 0.303(3) 0.2334(17) -0.270(3) 0.105(13) Uani 1 1 d .
H18A H 0.3448 0.1890 -0.2931 0.157 Uiso 1 1 calc R
H18B H 0.2875 0.2684 -0.3515 0.157 Uiso 1 1 calc R
H18C H 0.2577 0.1985 -0.2355 0.157 Uiso 1 1 calc R
C1 C 0.4850(14) 0.1566(19) -0.128(4) 0.082(8) Uani 1 1 d .
H1A H 0.4557 0.1666 -0.2120 0.124 Uiso 1 1 calc R
H1B H 0.5140 0.0971 -0.1340 0.124 Uiso 1 1 calc R
H1C H 0.5218 0.2087 -0.1148 0.124 Uiso 1 1 calc R
C3 C 0.4287(14) 0.1524(13) -0.010(3) 0.063(6) Uani 1 1 d .
H3 H 0.4608 0.1426 0.0728 0.076 Uiso 1 1 calc R
C2 C 0.3663(18) 0.0733(15) -0.013(4) 0.090(10) Uani 1 1 d .
H2A H 0.3351 0.0787 -0.0957 0.136 Uiso 1 1 calc R
H2B H 0.3320 0.0795 0.0658 0.136 Uiso 1 1 calc R
H2C H 0.3922 0.0117 -0.0109 0.136 Uiso 1 1 calc R
C4 C 0.3765(17) 0.2848(15) 0.131(2) 0.061(6) Uani 1 1 d .
C5 C 0.427(2) 0.2494(14) 0.246(3) 0.074(8) Uani 1 1 d .
C6 C 0.4985(16) 0.2857(17) 0.249(3) 0.075(8) Uani 1 1 d .
H6 H 0.5148 0.3294 0.1818 0.090 Uiso 1 1 calc R
C7 C 0.5527(18) 0.2568(14) 0.359(4) 0.079(7) Uani 1 1 d .
H7 H 0.6009 0.2881 0.3758 0.094 Uiso 1 1 calc R
C8 C 0.5281(17) 0.1829(15) 0.433(3) 0.079(8) Uani 1 1 d .
H8 H 0.5645 0.1541 0.4930 0.095 Uiso 1 1 calc R
C9 C 0.4529(17) 0.1463(13) 0.429(2) 0.065(7) Uani 1 1 d .
H9 H 0.4368 0.0994 0.4912 0.078 Uiso 1 1 calc R
C10 C 0.4006(17) 0.1797(13) 0.329(2) 0.065(7) Uani 1 1 d .
H10 H 0.3492 0.1549 0.3206 0.078 Uiso 1 1 calc R
C12 C 0.3156(16) 0.4960(15) 0.285(3) 0.068(6) Uani 1 1 d .
H12A H 0.2622 0.5174 0.2663 0.101 Uiso 1 1 calc R
H12B H 0.3504 0.5158 0.2121 0.101 Uiso 1 1 calc R
H12C H 0.3335 0.5235 0.3706 0.101 Uiso 1 1 calc R
C11 C 0.3165(17) 0.3893(13) 0.296(2) 0.065(6) Uani 1 1 d .
H11 H 0.3653 0.3714 0.3457 0.078 Uiso 1 1 calc R
C13 C 0.2505(11) 0.3482(15) 0.370(3) 0.059(5) Uani 1 1 d .
H13A H 0.2027 0.3549 0.3163 0.088 Uiso 1 1 calc R
H13B H 0.2441 0.3809 0.4564 0.088 Uiso 1 1 calc R
H13C H 0.2607 0.2811 0.3865 0.088 Uiso 1 1 calc R
C103 C 0.2044(17) 0.2632(14) 0.014(2) 0.065(6) Uani 1 1 d .
C101 C 0.2758(16) 0.5047(12) -0.012(3) 0.064(6) Uani 1 1 d .
C102 C 0.1569(17) 0.4309(19) 0.106(3) 0.073(7) Uani 1 1 d .
C104 C 0.1902(13) 0.4026(15) -0.154(3) 0.060(5) Uani 1 1 d .
Ge1 Ge 0.33861(19) 0.31841(15) -0.1380(3) 0.0628(7) Uani 1 1 d .
Mn1 Mn 0.2386(2) 0.3866(2) 0.0061(5) 0.0600(9) Uani 1 1 d .
N1 N 0.3892(12) 0.2505(11) 0.004(2) 0.065(5) Uani 1 1 d .
N2 N 0.3222(13) 0.3474(12) 0.154(2) 0.061(5) Uani 1 1 d .
O103 O 0.1803(11) 0.1883(11) 0.025(2) 0.086(6) Uani 1 1 d .
O101 O 0.2952(12) 0.5843(11) -0.023(2) 0.085(6) Uani 1 1 d .
O102 O 0.1009(11) 0.4587(12) 0.1573(19) 0.073(5) Uani 1 1 d .
O104 O 0.1575(12) 0.4105(13) -0.255(2) 0.083(5) Uani 1 1 d .

loop_
_atom_site_aniso_label
_atom_site_aniso_U_11
_atom_site_aniso_U_22
_atom_site_aniso_U_33
_atom_site_aniso_U_23
_atom_site_aniso_U_13
_atom_site_aniso_U_12
C15 0.097(13) 0.076(7) 0.090(12) -0.008(8) -0.024(11) -0.024(9)
C16 0.097(13) 0.076(7) 0.090(12) -0.008(8) -0.024(11) -0.024(9)
C17 0.097(13) 0.076(7) 0.090(12) -0.008(8) -0.024(11) -0.024(9)
C14 0.054(14) 0.062(12) 0.11(2) -0.010(13) -0.015(16) -0.008(12)
C18 0.19(4) 0.062(12) 0.067(17) 0.013(12) 0.00(2) -0.009(19)
C1 0.048(13) 0.114(18) 0.085(19) -0.033(19) -0.009(17) 0.014(13)
C3 0.063(14) 0.058(10) 0.069(16) -0.014(10) 0.003(13) 0.024(11)
C2 0.11(2) 0.050(10) 0.11(2) 0.000(13) -0.04(2) -0.017(14)
C4 0.088(18) 0.063(11) 0.033(11) 0.013(9) -0.011(12) 0.018(13)
C5 0.10(2) 0.046(9) 0.076(16) -0.003(11) -0.001(15) 0.003(13)
C6 0.067(17) 0.074(13) 0.086(19) 0.028(13) -0.021(16) 0.020(14)
C7 0.096(19) 0.059(11) 0.081(16) -0.022(15) 0.00(2) 0.014(12)
C8 0.08(2) 0.057(10) 0.096(18) -0.019(13) -0.052(16) 0.009(13)
C9 0.088(19) 0.053(9) 0.054(12) 0.000(9) 0.041(13) 0.009(12)
C10 0.086(17) 0.049(9) 0.060(17) 0.006(9) 0.004(12) 0.008(11)
C12 0.063(16) 0.074(13) 0.067(15) -0.015(11) -0.009(13) -0.009(12)
C11 0.083(18) 0.056(10) 0.056(13) -0.011(9) -0.006(13) 0.025(12)
C13 0.036(9) 0.085(12) 0.054(12) 0.005(11) -0.005(12) -0.006(10)
C103 0.108(19) 0.063(11) 0.025(9) 0.000(9) 0.000(14) -0.010(12)
C101 0.089(18) 0.043(9) 0.061(15) -0.002(9) 0.023(14) 0.011(10)
C102 0.053(15) 0.084(15) 0.083(19) 0.013(13) 0.006(14) -0.004(14)
C104 0.042(11) 0.086(13) 0.053(14) -0.013(12) 0.004(13) -0.005(11)
Ge1 0.0714(15) 0.0573(10) 0.0596(14) 0.0006(14) 0.0013(18) -0.0043(12)
Mn1 0.059(2) 0.0595(15) 0.0615(19) 0.0057(17) -0.002(2) -0.0004(17)
N1 0.083(14) 0.057(8) 0.055(10) -0.005(9) 0.021(12) 0.009(9)
N2 0.075(15) 0.057(9) 0.051(11) -0.013(8) 0.016(10) -0.005(10)
O103 0.080(12) 0.059(8) 0.118(16) 0.010(10) -0.008(13) -0.026(9)
O101 0.079(13) 0.064(8) 0.112(17) 0.004(9) 0.010(12) 0.008(9)
O102 0.063(12) 0.079(10) 0.078(12) -0.012(8) 0.010(10) 0.003(9)
O104 0.064(11) 0.100(11) 0.084(14) -0.013(10) -0.015(11) -0.008(11)

loop_
_atom_type_symbol
_atom_type_description
_atom_type_scat_dispersion_real
_atom_type_scat_dispersion_imag
_atom_type_scat_source
C C 0.0181 0.0091 'International Tables Vol C Tables 4.2.6.8 and 6.1.1.4'
H H 0.0000 0.0000 'International Tables Vol C Tables 4.2.6.8 and 6.1.1.4'
Ge Ge -1.0885 0.8855 'International Tables Vol C Tables 4.2.6.8 and 6.1.1.4'
Mn Mn -0.5299 2.8052 'International Tables Vol C Tables 4.2.6.8 and 6.1.1.4'
N N 0.0311 0.0180 'International Tables Vol C Tables 4.2.6.8 and 6.1.1.4'
O O 0.0492 0.0322 'International Tables Vol C Tables 4.2.6.8 and 6.1.1.4'

loop_
_geom_angle_atom_site_label_1
_geom_angle_atom_site_label_2
_geom_angle_atom_site_label_3
_geom_angle
C17 C14 C16 112(3)
C17 C14 C15 107.6(19)
C16 C14 C15 100(2)
C17 C14 Ge1 110(2)
C16 C14 Ge1 116.8(16)
C15 C14 Ge1 109(2)
C1 C3 C2 117(2)
C1 C3 N1 108(2)
C2 C3 N1 110(2)
N2 C4 N1 121(2)
N2 C4 C5 120(2)
N1 C4 C5 119(2)
C6 C5 C10 125(3)
C6 C5 C4 115(2)
C10 C5 C4 120(3)
C5 C6 C7 119(3)
C8 C7 C6 115(3)
C7 C8 C9 124(3)
C8 C9 C10 119(2)
C5 C10 C9 117(3)
C13 C11 C12 115(2)
C13 C11 N2 111(2)
C12 C11 N2 108.8(19)
O103 C103 Mn1 176(2)
O101 C101 Mn1 176(2)
O102 C102 Mn1 173(3)
O104 C104 Mn1 178(2)
C18 Ge1 N1 109.6(10)
C18 Ge1 C14 105.4(14)
N1 Ge1 C14 110.8(11)
C18 Ge1 Mn1 115.8(14)
N1 Ge1 Mn1 95.0(6)
C14 Ge1 Mn1 119.6(8)
C104 Mn1 C101 87.5(12)
C104 Mn1 C102 94.5(12)
C101 Mn1 C102 90.3(11)
C104 Mn1 C103 90.7(10)
C101 Mn1 C103 176.0(11)
C102 Mn1 C103 93.4(12)
C104 Mn1 N2 161.8(9)
C101 Mn1 N2 94.4(10)
C102 Mn1 N2 103.6(11)
C103 Mn1 N2 86.2(10)
C104 Mn1 Ge1 81.8(7)
C101 Mn1 Ge1 93.6(8)
C102 Mn1 Ge1 174.5(10)
C103 Mn1 Ge1 82.6(8)
N2 Mn1 Ge1 80.0(5)
C4 N1 C3 118(2)
C4 N1 Ge1 115.2(14)
C3 N1 Ge1 125.7(17)
C4 N2 C11 118(2)
C4 N2 Mn1 122.7(16)
C11 N2 Mn1 119.3(15)

loop_
_geom_bond_atom_site_label_1
_geom_bond_atom_site_label_2
_geom_bond_distance
C15 C14 1.58(4)
C16 C14 1.57(4)
C17 C14 1.51(4)
C14 Ge1 1.97(3)
C18 Ge1 1.88(3)
C1 C3 1.51(4)
C3 C2 1.55(3)
C3 N1 1.55(3)
C4 N2 1.30(3)
C4 N1 1.37(3)
C4 C5 1.51(4)
C5 C6 1.32(4)
C5 C10 1.37(3)
C6 C7 1.49(4)
C7 C8 1.35(4)
C8 C9 1.39(4)
C9 C10 1.41(4)
C12 C11 1.52(3)
C11 C13 1.46(3)
C11 N2 1.54(3)
C103 O103 1.15(2)
C103 Mn1 1.85(2)
C101 O101 1.18(3)
C101 Mn1 1.80(2)
C102 O102 1.15(3)
C102 Mn1 1.82(3)
C104 O104 1.16(3)
C104 Mn1 1.80(3)
Ge1 N1 1.91(2)
Ge1 Mn1 2.428(5)
Mn1 N2 2.12(2)
